data_4500833
loop_
_publ_author_name
'Thu\'ery, Pierre'

_publ_section_title
;
 Uranyl Ion Complexation by Aliphatic Dicarboxylic Acids in the Presence
 of Cucurbiturils as Additional Ligands or Structure-Directing Agents
;
_journal_issue 6
_journal_name_full 'Crystal Growth &amp; Design'
_journal_page_first 2606
_journal_paper_doi 10.1021/cg200349p
_journal_volume 11
_journal_year 2011
_chemical_formula_sum 'C70 H104 N34 O46 U4'
_chemical_formula_weight 3109.99
_space_group_IT_number 14
_symmetry_cell_setting monoclinic
_symmetry_space_group_name_Hall '-P 2ybc'
_symmetry_space_group_name_H-M 'P 1 21/c 1'
_atom_sites_solution_hydrogens geom
_atom_sites_solution_primary direct
_atom_sites_solution_secondary difmap
_audit_creation_method SHELXL-97
_cell_angle_alpha 90.00
_cell_angle_beta 110.505(5)
_cell_angle_gamma 90.00
_cell_formula_units_Z 2
_cell_length_a 19.8332(19)
_cell_length_b 17.3585(13)
_cell_length_c 16.4723(13)
_cell_measurement_reflns_used 150221
_cell_measurement_temperature 150(2)
_cell_measurement_theta_max 25.68
_cell_measurement_theta_min 2.19
_cell_volume 5311.7(8)
_computing_cell_refinement 'HKL2000 (Otwinowski & Minor, 1997)'
_computing_data_collection 'COLLECT (Nonius, 1998)'
_computing_data_reduction 'HKL2000 (Otwinowski & Minor, 1997)'
_computing_molecular_graphics 'SHELXTL (Sheldrick, 2008)'
_computing_publication_material 'SHELXTL (Sheldrick, 2008); PLATON (Spek, 2003)'
_computing_structure_refinement 'SHELXL-97 (Sheldrick, 2008)'
_computing_structure_solution 'SHELXS-97 (Sheldrick, 2008)'
_diffrn_ambient_temperature 150(2)
_diffrn_measured_fraction_theta_full 0.998
_diffrn_measured_fraction_theta_max 0.998
_diffrn_measurement_device_type 'Nonius Kappa-CCD area-detector diffractometer'
_diffrn_measurement_method 'two \f and four \w scans with 2\% steps (400 frames)'
_diffrn_radiation_monochromator graphite
_diffrn_radiation_source 'fine-focus sealed tube'
_diffrn_radiation_type MoK\a
_diffrn_radiation_wavelength 0.71073
_diffrn_reflns_av_R_equivalents 0.0579
_diffrn_reflns_av_sigmaI/netI 0.0766
_diffrn_reflns_limit_h_max 24
_diffrn_reflns_limit_h_min -24
_diffrn_reflns_limit_k_max 21
_diffrn_reflns_limit_k_min -21
_diffrn_reflns_limit_l_max 20
_diffrn_reflns_limit_l_min -20
_diffrn_reflns_number 150221
_diffrn_reflns_theta_full 25.68
_diffrn_reflns_theta_max 25.68
_diffrn_reflns_theta_min 2.19
_diffrn_standards_decay_% 0
_diffrn_standards_interval_time 0
_diffrn_standards_number 0
_exptl_absorpt_coefficient_mu 6.184
_exptl_absorpt_correction_T_max 0.690
_exptl_absorpt_correction_T_min 0.351
_exptl_absorpt_correction_type multi-scan
_exptl_absorpt_process_details 'SCALEPACK (Otwinowski & Minor, 1997)'
_exptl_crystal_colour 'translucent light yellow'
_exptl_crystal_density_diffrn 1.944
_exptl_crystal_density_method 'not measured'
_exptl_crystal_description platelet
_exptl_crystal_F_000 2996
_exptl_crystal_size_max 0.12
_exptl_crystal_size_mid 0.12
_exptl_crystal_size_min 0.06
_refine_diff_density_max 1.945
_refine_diff_density_min -1.229
_refine_diff_density_rms 0.150
_refine_ls_extinction_method none
_refine_ls_goodness_of_fit_ref 0.983
_refine_ls_hydrogen_treatment constr
_refine_ls_matrix_type full
_refine_ls_number_parameters 716
_refine_ls_number_reflns 10058
_refine_ls_number_restraints 40
_refine_ls_restrained_S_all 0.985
_refine_ls_R_factor_all 0.0802
_refine_ls_R_factor_gt 0.0464
_refine_ls_shift/su_max 0.001
_refine_ls_shift/su_mean 0.000
_refine_ls_structure_factor_coef Fsqd
_refine_ls_weighting_details 'calc w=1/[\s^2^(Fo^2^)+(0.0556P)^2^] where P=(Fo^2^+2Fc^2^)/3'
_refine_ls_weighting_scheme calc
_refine_ls_wR_factor_gt 0.0986
_refine_ls_wR_factor_ref 0.1091
_reflns_number_gt 7037
_reflns_number_total 10058
_reflns_threshold_expression >2sigma(I)
_cod_data_source_file cg200349p_si_002.cif
_cod_data_source_block 4
_cod_original_sg_symbol_H-M 'P 21/c'
_cod_database_code 4500833

loop_
_symmetry_equiv_pos_as_xyz
'x, y, z'
'-x, y+1/2, -z+1/2'
'-x, -y, -z'
'x, -y-1/2, z-1/2'

loop_
_atom_site_label
_atom_site_type_symbol
_atom_site_fract_x
_atom_site_fract_y
_atom_site_fract_z
_atom_site_U_iso_or_equiv
_atom_site_adp_type
_atom_site_occupancy
_atom_site_symmetry_multiplicity
_atom_site_calc_flag
_atom_site_refinement_flags
U1 U 0.056692(18) 0.982610(18) 0.433691(19) 0.03404(10) Uani 1 1 d .
U2 U 0.007476(18) 0.800255(17) 0.53903(2) 0.03461(10) Uani 1 1 d .
O1 O -0.0208(3) 0.9743(4) 0.3370(3) 0.0451(15) Uani 1 1 d .
O2 O 0.1377(3) 0.9894(3) 0.5238(4) 0.0450(15) Uani 1 1 d .
O3 O -0.0719(3) 0.7772(3) 0.4506(4) 0.0430(15) Uani 1 1 d .
O4 O 0.0855(3) 0.8167(3) 0.6309(4) 0.0417(14) Uani 1 1 d .
O5 O 0.0654(3) 0.8333(3) 0.4374(3) 0.0374(13) Uani 1 1 d .
O6 O 0.1171(3) 0.8970(3) 0.3604(4) 0.0457(15) Uani 1 1 d .
O7 O -0.1057(4) 0.5591(4) 0.1578(4) 0.0572(18) Uani 1 1 d .
O8 O -0.0665(4) 0.6636(4) 0.1143(4) 0.0588(19) Uani 1 1 d .
O9 O 0.0666(3) 0.6762(3) 0.5275(4) 0.0408(14) Uani 1 1 d .
O10 O -0.0044(3) 0.6696(3) 0.6011(4) 0.0403(14) Uani 1 1 d D
O11 O -0.0032(3) 0.9256(3) 0.5145(3) 0.0373(14) Uani 1 1 d .
O12 O 0.5981(4) 0.8319(4) 0.4880(4) 0.0547(17) Uani 1 1 d .
O13 O 0.6742(4) 0.5792(4) 0.2655(4) 0.0544(17) Uani 1 1 d .
O14 O 0.4077(4) 0.8149(4) 0.3636(4) 0.0520(17) Uani 1 1 d .
O15 O 0.4745(3) 0.5513(4) 0.1533(4) 0.0478(15) Uani 1 1 d .
O16 O 0.2518(3) 0.6680(3) 0.3981(4) 0.0440(15) Uani 1 1 d .
O17 O 0.2993(3) 0.4213(3) 0.1551(4) 0.0451(15) Uani 1 1 d .
O18 O 0.2124(3) 0.5156(3) 0.5357(4) 0.0427(14) Uani 1 1 d .
O19 O 0.2714(3) 0.2709(3) 0.3026(4) 0.0462(15) Uani 1 1 d .
O20 O 0.2146(4) 0.7012(4) 0.5486(4) 0.071(2) Uani 1 1 d .
H20A H 0.1629 0.6919 0.5284 0.086 Uiso 1 1 d R
H20B H 0.2336 0.7035 0.5061 0.086 Uiso 1 1 d R
O21 O 0.6931(5) 0.4027(4) 0.3128(5) 0.092(3) Uani 1 1 d .
H21A H 0.7237 0.4390 0.3505 0.111 Uiso 1 1 d R
H21B H 0.6513 0.4112 0.3291 0.111 Uiso 1 1 d R
O22A O 0.3340(19) 0.7994(17) 0.4758(16) 0.075(8) Uani 0.60(7) 1 d PU
O22B O 0.363(3) 0.772(3) 0.4930(19) 0.072(11) Uani 0.40(7) 1 d PU
O23A O 0.5747(10) 0.9268(11) 0.0061(12) 0.103(7) Uani 0.513(15) 1 d PU
O23B O 0.5333(8) 0.8829(9) 0.1048(9) 0.064(5) Uani 0.487(15) 1 d PU
N1 N 0.6888(4) 0.7693(4) 0.4566(5) 0.0419(17) Uani 1 1 d .
N2 N 0.5885(4) 0.7979(4) 0.3477(5) 0.0411(17) Uani 1 1 d .
N3 N 0.6170(4) 0.6958(4) 0.2627(4) 0.0421(17) Uani 1 1 d .
N4 N 0.7219(4) 0.6749(4) 0.3663(5) 0.0409(17) Uani 1 1 d .
N5 N 0.4615(4) 0.7883(4) 0.2639(5) 0.0470(19) Uani 1 1 d .
N6 N 0.3582(4) 0.7301(4) 0.2495(4) 0.0378(17) Uani 1 1 d .
N7 N 0.3819(4) 0.6292(4) 0.1612(5) 0.0410(17) Uani 1 1 d .
N8 N 0.4903(4) 0.6814(4) 0.1851(5) 0.0456(18) Uani 1 1 d .
N9 N 0.2612(4) 0.6519(4) 0.2632(4) 0.0363(16) Uani 1 1 d .
N10 N 0.1944(4) 0.5697(4) 0.3051(4) 0.0399(17) Uani 1 1 d .
N11 N 0.2189(4) 0.4685(4) 0.2153(4) 0.0360(16) Uani 1 1 d .
N12 N 0.2847(4) 0.5521(4) 0.1726(4) 0.0401(17) Uani 1 1 d .
N13 N 0.1744(4) 0.4674(4) 0.3952(4) 0.0379(17) Uani 1 1 d .
N14 N 0.1948(4) 0.3857(4) 0.5041(4) 0.0419(18) Uani 1 1 d .
N15 N 0.2280(4) 0.2916(4) 0.4146(5) 0.0426(18) Uani 1 1 d .
N16 N 0.1908(4) 0.3677(4) 0.2993(4) 0.0389(17) Uani 1 1 d .
N17 N 0.6533(5) 0.4673(5) 0.1403(5) 0.065(3) Uani 1 1 d .
H17A H 0.6539 0.4951 0.1819 0.078 Uiso 1 1 d R
H17B H 0.6458 0.4158 0.1559 0.078 Uiso 1 1 d R
C1 C 0.0937(5) 0.8337(5) 0.3773(5) 0.041(2) Uani 1 1 d .
C2 C 0.0965(5) 0.7625(5) 0.3287(6) 0.046(2) Uani 1 1 d .
H2A H 0.1421 0.7371 0.3583 0.055 Uiso 1 1 calc R
H2B H 0.0961 0.7773 0.2718 0.055 Uiso 1 1 calc R
C3 C 0.0371(5) 0.7047(5) 0.3169(6) 0.044(2) Uani 1 1 d .
H3A H 0.0412 0.6844 0.3733 0.053 Uiso 1 1 calc R
H3B H 0.0439 0.6621 0.2824 0.053 Uiso 1 1 calc R
C4 C -0.0389(5) 0.7370(5) 0.2733(5) 0.041(2) Uani 1 1 d .
H4A H -0.0510 0.7699 0.3139 0.049 Uiso 1 1 calc R
H4B H -0.0403 0.7683 0.2239 0.049 Uiso 1 1 calc R
C5 C -0.0940(5) 0.6733(5) 0.2433(5) 0.044(2) Uani 1 1 d .
H5A H -0.0879 0.6384 0.2913 0.053 Uiso 1 1 calc R
H5B H -0.1417 0.6956 0.2271 0.053 Uiso 1 1 calc R
C6 C -0.0890(5) 0.6279(6) 0.1678(6) 0.045(2) Uani 1 1 d .
C7 C 0.0432(4) 0.6427(3) 0.5768(5) 0.042(2) Uani 1 1 d D
C8 C 0.0616(4) 0.5589(3) 0.6014(5) 0.053(2) Uani 1 1 d DU
H8A H 0.1065 0.5456 0.5939 0.064 Uiso 1 1 calc R
H8B H 0.0674 0.5511 0.6618 0.064 Uiso 1 1 calc R
C9 C 0.0016(6) 0.5073(3) 0.5446(7) 0.094(4) Uani 1 1 d DU
H9A H 0.0055 0.4580 0.5735 0.113 Uiso 1 1 calc R
H9B H -0.0439 0.5300 0.5416 0.113 Uiso 1 1 calc R
C10 C 0.6215(5) 0.8020(5) 0.4357(6) 0.047(2) Uani 1 1 d .
C11 C 0.7065(5) 0.7545(5) 0.3794(5) 0.040(2) Uani 1 1 d .
H11 H 0.7453 0.7885 0.3770 0.049 Uiso 1 1 calc R
C12 C 0.6355(5) 0.7710(5) 0.3034(5) 0.038(2) Uani 1 1 d .
H12 H 0.6419 0.8097 0.2633 0.045 Uiso 1 1 calc R
C13 C 0.6708(5) 0.6432(5) 0.2944(6) 0.038(2) Uani 1 1 d .
C14 C 0.5214(5) 0.8398(5) 0.3006(6) 0.049(2) Uani 1 1 d .
H14A H 0.5105 0.8750 0.3401 0.058 Uiso 1 1 calc R
H14B H 0.5282 0.8701 0.2547 0.058 Uiso 1 1 calc R
C15 C 0.5603(5) 0.6885(6) 0.1778(6) 0.048(2) Uani 1 1 d .
H15A H 0.5610 0.7334 0.1430 0.057 Uiso 1 1 calc R
H15B H 0.5696 0.6435 0.1485 0.057 Uiso 1 1 calc R
C16 C 0.4081(5) 0.7805(5) 0.2978(6) 0.041(2) Uani 1 1 d .
C17 C 0.4449(5) 0.7485(5) 0.1828(6) 0.044(2) Uani 1 1 d .
H17 H 0.4423 0.7837 0.1352 0.053 Uiso 1 1 calc R
C18 C 0.3700(5) 0.7104(5) 0.1703(6) 0.041(2) Uani 1 1 d .
H18 H 0.3319 0.7309 0.1192 0.049 Uiso 1 1 calc R
C19 C 0.4501(5) 0.6143(6) 0.1644(5) 0.046(2) Uani 1 1 d .
C20 C 0.2857(5) 0.7290(5) 0.2528(6) 0.039(2) Uani 1 1 d .
H20C H 0.2846 0.7609 0.3007 0.047 Uiso 1 1 calc R
H20D H 0.2527 0.7513 0.1997 0.047 Uiso 1 1 calc R
C21 C 0.3241(5) 0.5777(5) 0.1176(6) 0.043(2) Uani 1 1 d .
H21C H 0.3435 0.5330 0.0978 0.052 Uiso 1 1 calc R
H21D H 0.2910 0.6033 0.0669 0.052 Uiso 1 1 calc R
C22 C 0.2380(4) 0.6329(5) 0.3293(5) 0.0352(19) Uani 1 1 d .
C23 C 0.2325(5) 0.6014(4) 0.1896(5) 0.0359(19) Uani 1 1 d .
H23 H 0.2041 0.6300 0.1376 0.043 Uiso 1 1 calc R
C24 C 0.1843(5) 0.5430(5) 0.2176(5) 0.039(2) Uani 1 1 d .
H24 H 0.1338 0.5444 0.1792 0.046 Uiso 1 1 calc R
C25 C 0.2708(5) 0.4743(5) 0.1786(5) 0.038(2) Uani 1 1 d .
C26 C 0.1507(5) 0.5414(5) 0.3515(5) 0.038(2) Uani 1 1 d .
H26A H 0.1017 0.5359 0.3114 0.045 Uiso 1 1 calc R
H26B H 0.1503 0.5794 0.3946 0.045 Uiso 1 1 calc R
C27 C 0.1811(5) 0.3980(5) 0.2138(5) 0.038(2) Uani 1 1 d .
H27A H 0.1975 0.3598 0.1819 0.046 Uiso 1 1 calc R
H27B H 0.1302 0.4064 0.1830 0.046 Uiso 1 1 calc R
C28 C 0.1966(5) 0.4630(5) 0.4852(6) 0.038(2) Uani 1 1 d .
C29 C 0.1505(5) 0.3951(5) 0.3526(5) 0.0361(19) Uani 1 1 d .
H29 H 0.0985 0.3954 0.3201 0.043 Uiso 1 1 calc R
C30 C 0.1707(5) 0.3361(5) 0.4286(5) 0.040(2) Uani 1 1 d .
H30 H 0.1297 0.3038 0.4273 0.048 Uiso 1 1 calc R
C31 C 0.2331(5) 0.3070(5) 0.3344(6) 0.041(2) Uani 1 1 d .
C32 C 0.2067(5) 0.3594(5) 0.5922(5) 0.045(2) Uani 1 1 d .
H32A H 0.1702 0.3216 0.5907 0.054 Uiso 1 1 calc R
H32B H 0.2013 0.4027 0.6267 0.054 Uiso 1 1 calc R
C33 C 0.2555(5) 0.2190(5) 0.4604(6) 0.045(2) Uani 1 1 d .
H33A H 0.2159 0.1912 0.4686 0.054 Uiso 1 1 calc R
H33B H 0.2743 0.1874 0.4246 0.054 Uiso 1 1 calc R
C34 C 0.7232(8) 0.4638(10) 0.1320(9) 0.105(5) Uani 1 1 d .
H34A H 0.7232 0.4243 0.0912 0.158 Uiso 1 1 calc R
H34B H 0.7589 0.4522 0.1874 0.158 Uiso 1 1 calc R
H34C H 0.7340 0.5126 0.1119 0.158 Uiso 1 1 calc R
C35 C 0.5974(7) 0.4838(6) 0.0612(7) 0.072(3) Uani 1 1 d .
H35A H 0.6049 0.5340 0.0414 0.108 Uiso 1 1 calc R
H35B H 0.5520 0.4826 0.0697 0.108 Uiso 1 1 calc R
H35C H 0.5975 0.4460 0.0187 0.108 Uiso 1 1 calc R

loop_
_atom_site_aniso_label
_atom_site_aniso_U_11
_atom_site_aniso_U_22
_atom_site_aniso_U_33
_atom_site_aniso_U_23
_atom_site_aniso_U_13
_atom_site_aniso_U_12
U1 0.03394(19) 0.03498(17) 0.03595(17) 0.00050(14) 0.01571(14) 0.00152(14)
U2 0.0377(2) 0.03091(16) 0.03883(18) -0.00001(13) 0.01791(15) -0.00093(14)
O1 0.045(4) 0.056(4) 0.036(3) -0.002(3) 0.016(3) 0.005(3)
O2 0.039(4) 0.051(4) 0.043(3) -0.003(3) 0.012(3) -0.001(3)
O3 0.049(4) 0.039(3) 0.043(3) -0.006(3) 0.017(3) -0.004(3)
O4 0.044(4) 0.038(3) 0.044(3) -0.001(3) 0.016(3) -0.007(3)
O5 0.049(4) 0.033(3) 0.042(3) -0.002(3) 0.031(3) 0.003(3)
O6 0.049(4) 0.037(3) 0.062(4) 0.005(3) 0.032(3) 0.007(3)
O7 0.079(5) 0.038(4) 0.067(4) -0.005(3) 0.041(4) 0.000(3)
O8 0.065(5) 0.076(5) 0.050(4) -0.006(3) 0.038(4) -0.019(4)
O9 0.048(4) 0.039(3) 0.049(3) 0.005(3) 0.033(3) 0.006(3)
O10 0.044(4) 0.033(3) 0.049(3) 0.012(3) 0.024(3) 0.003(3)
O11 0.043(4) 0.031(3) 0.051(3) 0.002(3) 0.033(3) 0.001(3)
O12 0.061(5) 0.053(4) 0.060(4) -0.012(3) 0.032(4) 0.000(3)
O13 0.060(5) 0.045(4) 0.066(4) -0.014(3) 0.032(4) -0.001(3)
O14 0.051(4) 0.053(4) 0.054(4) -0.007(3) 0.021(3) 0.001(3)
O15 0.041(4) 0.045(4) 0.056(4) -0.009(3) 0.015(3) 0.001(3)
O16 0.047(4) 0.047(4) 0.042(3) -0.005(3) 0.021(3) -0.002(3)
O17 0.042(4) 0.043(3) 0.054(4) -0.003(3) 0.022(3) 0.005(3)
O18 0.042(4) 0.043(3) 0.045(3) -0.004(3) 0.018(3) 0.001(3)
O19 0.052(4) 0.043(3) 0.050(4) 0.001(3) 0.025(3) 0.005(3)
O20 0.056(5) 0.103(6) 0.062(4) -0.025(4) 0.030(4) -0.022(4)
O21 0.117(8) 0.063(5) 0.073(5) -0.023(4) 0.002(5) -0.001(5)
O22A 0.087(12) 0.077(11) 0.069(9) -0.009(6) 0.038(8) -0.008(8)
O22B 0.075(14) 0.082(14) 0.063(12) 0.003(8) 0.032(9) -0.012(9)
O23A 0.097(10) 0.095(10) 0.123(10) 0.010(7) 0.045(8) 0.037(7)
O23B 0.072(9) 0.072(8) 0.054(7) 0.010(6) 0.028(6) 0.003(6)
N1 0.044(5) 0.037(4) 0.049(4) -0.001(3) 0.021(4) 0.007(3)
N2 0.032(4) 0.046(4) 0.048(4) -0.008(3) 0.017(3) -0.005(3)
N3 0.045(5) 0.042(4) 0.041(4) -0.007(3) 0.017(4) -0.006(4)
N4 0.049(5) 0.034(4) 0.046(4) -0.001(3) 0.023(4) 0.002(3)
N5 0.039(5) 0.052(5) 0.057(5) -0.016(4) 0.025(4) -0.007(4)
N6 0.035(4) 0.040(4) 0.046(4) -0.007(3) 0.023(3) -0.010(3)
N7 0.035(4) 0.040(4) 0.051(4) -0.004(3) 0.018(4) -0.005(3)
N8 0.038(5) 0.041(4) 0.062(5) -0.007(4) 0.023(4) -0.005(3)
N9 0.038(4) 0.035(4) 0.036(4) 0.001(3) 0.015(3) -0.005(3)
N10 0.048(5) 0.040(4) 0.037(4) -0.001(3) 0.021(4) -0.003(3)
N11 0.040(4) 0.031(4) 0.039(4) -0.005(3) 0.016(3) 0.000(3)
N12 0.034(4) 0.045(4) 0.044(4) 0.001(3) 0.018(3) -0.002(3)
N13 0.043(5) 0.028(4) 0.045(4) -0.004(3) 0.018(3) -0.003(3)
N14 0.049(5) 0.034(4) 0.047(4) -0.001(3) 0.022(4) 0.002(3)
N15 0.049(5) 0.038(4) 0.049(4) 0.004(3) 0.028(4) 0.000(3)
N16 0.045(5) 0.032(4) 0.045(4) 0.004(3) 0.022(4) 0.006(3)
N17 0.092(8) 0.045(5) 0.061(5) -0.004(4) 0.030(5) -0.008(5)
C1 0.035(5) 0.046(5) 0.042(5) 0.007(4) 0.015(4) 0.010(4)
C2 0.055(6) 0.038(5) 0.047(5) 0.001(4) 0.021(5) 0.010(5)
C3 0.052(6) 0.043(5) 0.042(5) -0.005(4) 0.022(4) 0.007(4)
C4 0.049(6) 0.034(5) 0.043(5) 0.003(4) 0.022(4) 0.012(4)
C5 0.060(6) 0.038(5) 0.042(5) 0.000(4) 0.028(5) 0.003(4)
C6 0.039(6) 0.050(6) 0.043(5) -0.004(4) 0.012(4) 0.009(4)
C7 0.045(6) 0.044(5) 0.042(5) -0.006(4) 0.022(5) 0.005(4)
C8 0.068(6) 0.033(4) 0.057(5) 0.004(4) 0.020(5) 0.012(4)
C9 0.109(7) 0.061(5) 0.093(6) 0.008(5) 0.013(6) 0.003(5)
C10 0.053(6) 0.037(5) 0.053(6) -0.007(4) 0.021(5) -0.003(4)
C11 0.042(6) 0.034(5) 0.048(5) 0.007(4) 0.018(4) 0.001(4)
C12 0.042(5) 0.035(4) 0.045(5) -0.006(4) 0.025(4) -0.005(4)
C13 0.042(5) 0.035(5) 0.049(5) -0.005(4) 0.029(4) 0.000(4)
C14 0.043(6) 0.045(5) 0.060(6) -0.004(5) 0.020(5) -0.002(4)
C15 0.040(6) 0.057(6) 0.052(6) -0.010(5) 0.024(5) 0.000(4)
C16 0.037(5) 0.040(5) 0.049(5) 0.000(4) 0.018(4) 0.003(4)
C17 0.045(6) 0.039(5) 0.051(5) 0.001(4) 0.020(5) -0.001(4)
C18 0.047(6) 0.037(5) 0.045(5) 0.002(4) 0.023(4) 0.009(4)
C19 0.050(6) 0.055(6) 0.039(5) -0.002(4) 0.024(5) -0.007(5)
C20 0.040(5) 0.034(4) 0.049(5) -0.005(4) 0.022(4) 0.001(4)
C21 0.039(5) 0.044(5) 0.047(5) -0.009(4) 0.016(4) -0.006(4)
C22 0.031(5) 0.038(5) 0.040(5) -0.004(4) 0.017(4) 0.001(4)
C23 0.036(5) 0.031(4) 0.041(5) 0.006(4) 0.014(4) 0.006(4)
C24 0.043(5) 0.033(4) 0.040(5) 0.001(4) 0.014(4) -0.004(4)
C25 0.030(5) 0.042(5) 0.041(5) -0.002(4) 0.011(4) 0.000(4)
C26 0.043(5) 0.035(5) 0.045(5) 0.001(4) 0.026(4) 0.003(4)
C27 0.042(5) 0.033(5) 0.043(5) -0.004(4) 0.018(4) -0.002(4)
C28 0.037(5) 0.027(4) 0.058(6) 0.003(4) 0.025(5) -0.002(4)
C29 0.034(5) 0.036(5) 0.043(5) -0.008(4) 0.019(4) -0.008(4)
C30 0.039(5) 0.038(5) 0.046(5) -0.004(4) 0.018(4) -0.007(4)
C31 0.042(5) 0.036(5) 0.051(5) -0.005(4) 0.025(5) -0.006(4)
C32 0.053(6) 0.042(5) 0.050(5) 0.000(4) 0.030(5) -0.004(4)
C33 0.052(6) 0.038(5) 0.045(5) 0.002(4) 0.018(5) -0.001(4)
C34 0.082(11) 0.156(15) 0.092(10) -0.040(9) 0.047(9) 0.000(10)
C35 0.098(10) 0.055(7) 0.064(7) 0.014(6) 0.030(7) 0.019(6)

loop_
_atom_type_symbol
_atom_type_description
_atom_type_scat_dispersion_real
_atom_type_scat_dispersion_imag
_atom_type_scat_source
C C 0.0033 0.0016 'International Tables Vol C Tables 4.2.6.8 and 6.1.1.4'
H H 0.0000 0.0000 'International Tables Vol C Tables 4.2.6.8 and 6.1.1.4'
N N 0.0061 0.0033 'International Tables Vol C Tables 4.2.6.8 and 6.1.1.4'
O O 0.0106 0.0060 'International Tables Vol C Tables 4.2.6.8 and 6.1.1.4'
U U -9.6767 9.6646 'International Tables Vol C Tables 4.2.6.8 and 6.1.1.4'

loop_
_geom_angle_atom_site_label_1
_geom_angle_atom_site_label_2
_geom_angle_atom_site_label_3
_geom_angle
_geom_angle_site_symmetry_1
_geom_angle_site_symmetry_3
O2 U1 O1 175.2(3) . .
O2 U1 O11 92.6(2) . 3_576
O1 U1 O11 91.3(2) . 3_576
O2 U1 O11 92.6(2) . .
O1 U1 O11 91.3(2) . .
O11 U1 O11 71.1(2) 3_576 .
O2 U1 O7 92.3(3) . 2
O1 U1 O7 84.2(3) . 2
O11 U1 O7 101.0(2) 3_576 2
O11 U1 O7 170.9(2) . 2
O2 U1 O6 89.8(2) . .
O1 U1 O6 86.0(2) . .
O11 U1 O6 170.99(19) 3_576 .
O11 U1 O6 117.49(19) . .
O7 U1 O6 70.2(2) 2 .
O2 U1 O5 90.8(2) . .
O1 U1 O5 88.3(2) . .
O11 U1 O5 137.48(17) 3_576 .
O11 U1 O5 66.41(17) . .
O7 U1 O5 121.19(19) 2 .
O6 U1 O5 51.10(17) . .
O4 U2 O3 175.7(3) . .
O4 U2 O11 89.8(2) . .
O3 U2 O11 94.1(2) . .
O4 U2 O8 91.6(3) . 4_576
O3 U2 O8 87.4(3) . 4_576
O11 U2 O8 78.1(2) . 4_576
O4 U2 O5 93.9(2) . .
O3 U2 O5 89.1(2) . .
O11 U2 O5 71.15(18) . .
O8 U2 O5 148.7(2) 4_576 .
O4 U2 O9 84.8(2) . .
O3 U2 O9 92.8(2) . .
O11 U2 O9 148.74(18) . .
O8 U2 O9 132.7(2) 4_576 .
O5 U2 O9 78.51(18) . .
O4 U2 O10 88.6(2) . .
O3 U2 O10 87.0(2) . .
O11 U2 O10 159.93(17) . .
O8 U2 O10 82.0(2) 4_576 .
O5 U2 O10 128.92(17) . .
O9 U2 O10 50.89(18) . .
C1 O5 U2 166.1(6) . .
C1 O5 U1 91.2(5) . .
U2 O5 U1 102.11(18) . .
C1 O6 U1 97.9(5) . .
C6 O7 U1 117.4(6) . 2_545
C6 O8 U2 160.0(7) . 4_575
C7 O9 U2 93.6(4) . .
C7 O10 U2 91.0(4) . .
U2 O11 U1 131.1(2) . 3_576
U2 O11 U1 119.7(2) . .
U1 O11 U1 108.9(2) 3_576 .
H20A O20 H20B 114.6 . .
H21A O21 H21B 97.6 . .
C10 N1 C33 122.1(7) . 3_666
C10 N1 C11 111.3(7) . .
C33 N1 C11 121.0(8) 3_666 .
C10 N2 C12 113.5(7) . .
C10 N2 C14 122.7(7) . .
C12 N2 C14 121.0(7) . .
C13 N3 C12 112.8(7) . .
C13 N3 C15 123.1(7) . .
C12 N3 C15 120.3(7) . .
C13 N4 C11 112.3(7) . .
C13 N4 C32 122.7(7) . 3_666
C11 N4 C32 122.5(7) . 3_666
C16 N5 C17 111.9(7) . .
C16 N5 C14 122.3(8) . .
C17 N5 C14 125.2(8) . .
C16 N6 C18 111.6(7) . .
C16 N6 C20 121.1(7) . .
C18 N6 C20 120.2(7) . .
C19 N7 C21 120.7(8) . .
C19 N7 C18 112.2(7) . .
C21 N7 C18 122.0(8) . .
C19 N8 C15 122.6(8) . .
C19 N8 C17 111.5(7) . .
C15 N8 C17 122.2(7) . .
C22 N9 C23 112.2(7) . .
C22 N9 C20 122.5(7) . .
C23 N9 C20 120.7(6) . .
C22 N10 C26 124.1(7) . .
C22 N10 C24 113.3(7) . .
C26 N10 C24 121.4(7) . .
C25 N11 C27 121.6(7) . .
C25 N11 C24 112.1(7) . .
C27 N11 C24 120.5(7) . .
C25 N12 C23 112.8(7) . .
C25 N12 C21 120.2(7) . .
C23 N12 C21 121.1(7) . .
C28 N13 C29 113.5(6) . .
C28 N13 C26 119.8(6) . .
C29 N13 C26 122.1(7) . .
C28 N14 C30 114.2(7) . .
C28 N14 C32 121.4(7) . .
C30 N14 C32 123.8(7) . .
C31 N15 C30 111.7(7) . .
C31 N15 C33 121.0(7) . .
C30 N15 C33 122.9(7) . .
C31 N16 C27 123.5(7) . .
C31 N16 C29 112.8(7) . .
C27 N16 C29 123.5(7) . .
C35 N17 C34 113.0(10) . .
C35 N17 H17A 114.9 . .
C34 N17 H17A 111.4 . .
C35 N17 H17B 107.0 . .
C34 N17 H17B 103.3 . .
H17A N17 H17B 106.2 . .
O6 C1 O5 117.6(8) . .
O6 C1 C2 121.3(8) . .
O5 C1 C2 121.0(8) . .
C1 C2 C3 116.6(8) . .
C1 C2 H2A 108.1 . .
C3 C2 H2A 108.1 . .
C1 C2 H2B 108.1 . .
C3 C2 H2B 108.1 . .
H2A C2 H2B 107.3 . .
C2 C3 C4 114.4(7) . .
C2 C3 H3A 108.7 . .
C4 C3 H3A 108.7 . .
C2 C3 H3B 108.7 . .
C4 C3 H3B 108.7 . .
H3A C3 H3B 107.6 . .
C5 C4 C3 111.4(7) . .
C5 C4 H4A 109.4 . .
C3 C4 H4A 109.3 . .
C5 C4 H4B 109.3 . .
C3 C4 H4B 109.4 . .
H4A C4 H4B 108.0 . .
C6 C5 C4 113.9(8) . .
C6 C5 H5A 108.8 . .
C4 C5 H5A 108.8 . .
C6 C5 H5B 108.8 . .
C4 C5 H5B 108.8 . .
H5A C5 H5B 107.7 . .
O7 C6 O8 121.3(8) . .
O7 C6 C5 121.6(8) . .
O8 C6 C5 117.1(8) . .
O9 C7 O10 123.3(6) . .
O9 C7 C8 121.6(8) . .
O10 C7 C8 114.4(7) . .
C9 C8 C7 109.7(6) . .
C9 C8 H8A 109.7 . .
C7 C8 H8A 109.7 . .
C9 C8 H8B 109.7 . .
C7 C8 H8B 109.7 . .
H8A C8 H8B 108.2 . .
C9 C9 C8 117.9(11) 3_566 .
C9 C9 H9A 107.8 3_566 .
C8 C9 H9A 107.8 . .
C9 C9 H9B 107.8 3_566 .
C8 C9 H9B 107.8 . .
H9A C9 H9B 107.2 . .
O12 C10 N2 127.4(9) . .
O12 C10 N1 124.8(9) . .
N2 C10 N1 107.7(8) . .
N4 C11 N1 115.3(7) . .
N4 C11 C12 103.6(7) . .
N1 C11 C12 104.2(7) . .
N4 C11 H11 111.1 . .
N1 C11 H11 111.1 . .
C12 C11 H11 111.1 . .
N2 C12 N3 114.8(7) . .
N2 C12 C11 102.5(6) . .
N3 C12 C11 102.5(7) . .
N2 C12 H12 112.1 . .
N3 C12 H12 112.1 . .
C11 C12 H12 112.1 . .
O13 C13 N3 127.1(9) . .
O13 C13 N4 125.1(8) . .
N3 C13 N4 107.8(7) . .
N5 C14 N2 112.0(8) . .
N5 C14 H14A 109.2 . .
N2 C14 H14A 109.2 . .
N5 C14 H14B 109.2 . .
N2 C14 H14B 109.2 . .
H14A C14 H14B 107.9 . .
N8 C15 N3 111.7(7) . .
N8 C15 H15A 109.3 . .
N3 C15 H15A 109.3 . .
N8 C15 H15B 109.3 . .
N3 C15 H15B 109.3 . .
H15A C15 H15B 108.0 . .
O14 C16 N6 126.7(8) . .
O14 C16 N5 123.6(8) . .
N6 C16 N5 109.7(8) . .
N5 C17 N8 114.8(8) . .
N5 C17 C18 102.9(7) . .
N8 C17 C18 102.3(7) . .
N5 C17 H17 112.0 . .
N8 C17 H17 112.0 . .
C18 C17 H17 112.0 . .
N6 C18 N7 114.1(7) . .
N6 C18 C17 103.1(7) . .
N7 C18 C17 104.0(7) . .
N6 C18 H18 111.7 . .
N7 C18 H18 111.7 . .
C17 C18 H18 111.7 . .
O15 C19 N7 126.7(9) . .
O15 C19 N8 124.1(9) . .
N7 C19 N8 109.1(8) . .
N9 C20 N6 113.0(7) . .
N9 C20 H20C 109.0 . .
N6 C20 H20C 109.0 . .
N9 C20 H20D 109.0 . .
N6 C20 H20D 109.0 . .
H20C C20 H20D 107.8 . .
N7 C21 N12 112.8(7) . .
N7 C21 H21C 109.0 . .
N12 C21 H21C 109.0 . .
N7 C21 H21D 109.0 . .
N12 C21 H21D 109.0 . .
H21C C21 H21D 107.8 . .
O16 C22 N9 125.9(8) . .
O16 C22 N10 125.4(7) . .
N9 C22 N10 108.6(7) . .
N9 C23 N12 115.1(7) . .
N9 C23 C24 104.4(6) . .
N12 C23 C24 103.1(6) . .
N9 C23 H23 111.2 . .
N12 C23 H23 111.2 . .
C24 C23 H23 111.2 . .
N10 C24 N11 113.6(7) . .
N10 C24 C23 101.5(6) . .
N11 C24 C23 102.9(7) . .
N10 C24 H24 112.6 . .
N11 C24 H24 112.6 . .
C23 C24 H24 112.6 . .
O17 C25 N11 126.5(8) . .
O17 C25 N12 126.0(8) . .
N11 C25 N12 107.5(7) . .
N10 C26 N13 114.4(7) . .
N10 C26 H26A 108.7 . .
N13 C26 H26A 108.7 . .
N10 C26 H26B 108.7 . .
N13 C26 H26B 108.7 . .
H26A C26 H26B 107.6 . .
N11 C27 N16 113.7(7) . .
N11 C27 H27A 108.8 . .
N16 C27 H27A 108.8 . .
N11 C27 H27B 108.8 . .
N16 C27 H27B 108.8 . .
H27A C27 H27B 107.7 . .
O18 C28 N14 127.1(8) . .
O18 C28 N13 127.1(7) . .
N14 C28 N13 105.7(7) . .
N13 C29 N16 114.9(7) . .
N13 C29 C30 103.5(6) . .
N16 C29 C30 103.2(7) . .
N13 C29 H29 111.5 . .
N16 C29 H29 111.5 . .
C30 C29 H29 111.5 . .
N14 C30 N15 114.2(7) . .
N14 C30 C29 102.3(6) . .
N15 C30 C29 102.5(6) . .
N14 C30 H30 112.3 . .
N15 C30 H30 112.3 . .
C29 C30 H30 112.3 . .
O19 C31 N16 126.8(8) . .
O19 C31 N15 124.7(8) . .
N16 C31 N15 108.5(7) . .
N14 C32 N4 112.6(7) . 3_666
N14 C32 H32A 109.1 . .
N4 C32 H32A 109.1 3_666 .
N14 C32 H32B 109.1 . .
N4 C32 H32B 109.1 3_666 .
H32A C32 H32B 107.8 . .
N1 C33 N15 112.9(7) 3_666 .
N1 C33 H33A 109.0 3_666 .
N15 C33 H33A 109.0 . .
N1 C33 H33B 109.0 3_666 .
N15 C33 H33B 109.0 . .
H33A C33 H33B 107.8 . .
N17 C34 H34A 109.5 . .
N17 C34 H34B 109.5 . .
H34A C34 H34B 109.5 . .
N17 C34 H34C 109.5 . .
H34A C34 H34C 109.5 . .
H34B C34 H34C 109.5 . .
N17 C35 H35A 109.5 . .
N17 C35 H35B 109.5 . .
H35A C35 H35B 109.5 . .
N17 C35 H35C 109.5 . .
H35A C35 H35C 109.5 . .
H35B C35 H35C 109.5 . .

loop_
_geom_bond_atom_site_label_1
_geom_bond_atom_site_label_2
_geom_bond_distance
_geom_bond_site_symmetry_2
U1 O2 1.769(6) .
U1 O1 1.790(6) .
U1 O11 2.242(5) 3_576
U1 O11 2.296(5) .
U1 O7 2.451(6) 2
U1 O6 2.472(6) .
U1 O5 2.597(5) .
U2 O4 1.768(6) .
U2 O3 1.777(6) .
U2 O11 2.209(5) .
U2 O8 2.315(6) 4_576
U2 O5 2.409(5) .
U2 O9 2.492(5) .
U2 O10 2.532(5) .
O5 C1 1.297(9) .
O6 C1 1.263(10) .
O7 C6 1.234(11) .
O7 U1 2.451(6) 2_545
O8 C6 1.279(11) .
O8 U2 2.315(6) 4_575
O9 C7 1.215(9) .
O10 C7 1.238(9) .
O11 U1 2.242(5) 3_576
O12 C10 1.227(11) .
O13 C13 1.220(10) .
O14 C16 1.240(10) .
O15 C19 1.234(11) .
O16 C22 1.231(9) .
O17 C25 1.212(10) .
O18 C28 1.201(10) .
O19 C31 1.233(10) .
O20 H20A 0.9742 .
O20 H20B 0.9058 .
O21 H21A 0.9427 .
O21 H21B 0.9674 .
N1 C10 1.379(12) .
N1 C33 1.441(11) 3_666
N1 C11 1.456(11) .
N2 C10 1.368(11) .
N2 C12 1.448(10) .
N2 C14 1.476(11) .
N3 C13 1.361(11) .
N3 C12 1.455(10) .
N3 C15 1.460(11) .
N4 C13 1.374(11) .
N4 C11 1.448(11) .
N4 C32 1.467(11) 3_666
N5 C16 1.366(11) .
N5 C17 1.437(11) .
N5 C14 1.438(11) .
N6 C16 1.351(11) .
N6 C18 1.445(10) .
N6 C20 1.458(10) .
N7 C19 1.361(11) .
N7 C21 1.433(11) .
N7 C18 1.446(10) .
N8 C19 1.385(11) .
N8 C15 1.441(11) .
N8 C17 1.465(11) .
N9 C22 1.364(10) .
N9 C23 1.442(10) .
N9 C20 1.453(10) .
N10 C22 1.367(10) .
N10 C26 1.428(10) .
N10 C24 1.460(10) .
N11 C25 1.368(11) .
N11 C27 1.431(10) .
N11 C24 1.470(10) .
N12 C25 1.389(11) .
N12 C23 1.444(10) .
N12 C21 1.458(11) .
N13 C28 1.393(11) .
N13 C29 1.435(10) .
N13 C26 1.467(10) .
N14 C28 1.380(10) .
N14 C30 1.450(10) .
N14 C32 1.459(10) .
N15 C31 1.387(11) .
N15 C30 1.457(11) .
N15 C33 1.471(10) .
N16 C31 1.345(11) .
N16 C27 1.452(10) .
N16 C29 1.459(10) .
N17 C35 1.413(13) .
N17 C34 1.441(15) .
N17 H17A 0.8350 .
N17 H17B 0.9564 .
C1 C2 1.484(12) .
C2 C3 1.507(13) .
C2 H2A 0.9700 .
C2 H2B 0.9700 .
C3 C4 1.533(12) .
C3 H3A 0.9700 .
C3 H3B 0.9700 .
C4 C5 1.511(12) .
C4 H4A 0.9700 .
C4 H4B 0.9700 .
C5 C6 1.505(11) .
C5 H5A 0.9700 .
C5 H5B 0.9700 .
C7 C8 1.520(8) .
C8 C9 1.521(12) .
C8 H8A 0.9700 .
C8 H8B 0.9700 .
C9 C9 1.47(2) 3_566
C9 H9A 0.9700 .
C9 H9B 0.9700 .
C11 C12 1.549(12) .
C11 H11 0.9800 .
C12 H12 0.9800 .
C14 H14A 0.9700 .
C14 H14B 0.9700 .
C15 H15A 0.9700 .
C15 H15B 0.9700 .
C17 C18 1.572(12) .
C17 H17 0.9800 .
C18 H18 0.9800 .
C20 H20C 0.9700 .
C20 H20D 0.9700 .
C21 H21C 0.9700 .
C21 H21D 0.9700 .
C23 C24 1.568(11) .
C23 H23 0.9800 .
C24 H24 0.9800 .
C26 H26A 0.9700 .
C26 H26B 0.9700 .
C27 H27A 0.9700 .
C27 H27B 0.9700 .
C29 C30 1.558(12) .
C29 H29 0.9800 .
C30 H30 0.9800 .
C32 N4 1.467(11) 3_666
C32 H32A 0.9700 .
C32 H32B 0.9700 .
C33 N1 1.441(11) 3_666
C33 H33A 0.9700 .
C33 H33B 0.9700 .
C34 H34A 0.9600 .
C34 H34B 0.9600 .
C34 H34C 0.9600 .
C35 H35A 0.9600 .
C35 H35B 0.9600 .
C35 H35C 0.9600 .

loop_
_geom_hbond_atom_site_label_D
_geom_hbond_atom_site_label_H
_geom_hbond_atom_site_label_A
_geom_hbond_distance_DH
_geom_hbond_distance_HA
_geom_hbond_distance_DA
_geom_hbond_angle_DHA
_geom_hbond_site_symmetry_A
N17 H17A O13 0.83 1.95 2.758(10) 162.3 .
N17 H17B O14 0.96 2.01 2.900(10) 153.2 2_645
N17 H17B O21 0.96 2.43 2.896(12) 109.6 .
O20 H20A O9 0.97 1.92 2.864(9) 161.6 .
O20 H20B O16 0.91 2.03 2.882(9) 156.2 .
O21 H21A O18 0.94 2.02 2.912(9) 157.3 3_666
